data_4348288
loop_
_publ_author_name
'Ding, Xue-Hua'
'Wang, Shi'
'Li, Yong-Hua'
'Huang, Wei'

_publ_section_title
;
 Inorganic anion-assisted supramolecular assemblies of bent dipyridines:
 effects of anionic geometries on hydrogen-bonding networks
;
_journal_issue 3
_journal_name_full 'Inorganic Chemistry Frontiers'
_journal_page_first 263
_journal_paper_doi 10.1039/C4QI00125G
_journal_volume 2
_journal_year 2015
_chemical_formula_moiety 'C12 H10 N4 O, H P O4'
_chemical_formula_sum 'C12 H11 N4 O5 P'
_chemical_formula_weight 322.22
_space_group_IT_number 15
_space_group_name_Hall '-C 2yc'
_space_group_name_H-M_alt 'C 1 2/c 1'
_symmetry_cell_setting monoclinic
_symmetry_space_group_name_Hall '-C 2yc'
_symmetry_space_group_name_H-M 'C 1 2/c 1'
_atom_sites_solution_hydrogens geom
_atom_sites_solution_primary direct
_atom_sites_solution_secondary difmap
_audit_creation_method SHELXL-97
_audit_update_record
;
2014-05-19 deposited with the CCDC.
2015-01-14 downloaded from the CCDC.
;
_cell_angle_alpha 90.00
_cell_angle_beta 94.24(3)
_cell_angle_gamma 90.00
_cell_formula_units_Z 8
_cell_length_a 14.716(3)
_cell_length_b 17.249(3)
_cell_length_c 10.967(2)
_cell_measurement_reflns_used 14250
_cell_measurement_temperature 293(2)
_cell_measurement_theta_max 27.5
_cell_measurement_theta_min 3.0
_cell_volume 2776.2(9)
_computing_cell_refinement 'Bruker SMART'
_computing_data_collection 'Bruker SMART'
_computing_data_reduction 'Bruker SAINT'
_computing_molecular_graphics 'Bruker SHELXTL'
_computing_publication_material 'Bruker SHELXTL'
_computing_structure_refinement 'SHELXL-97 (Sheldrick, 1997)'
_computing_structure_solution 'SHELXS-97 (Sheldrick, 1990)'
_diffrn_ambient_temperature 293(2)
_diffrn_detector_area_resol_mean 8.366
_diffrn_measured_fraction_theta_full 0.998
_diffrn_measured_fraction_theta_max 0.998
_diffrn_measurement_device_type 'CCD area detector'
_diffrn_measurement_method 'phi and omega scans'
_diffrn_radiation_monochromator graphite
_diffrn_radiation_source 'fine-focus sealed tube'
_diffrn_radiation_type MoK\a
_diffrn_radiation_wavelength 0.71073
_diffrn_reflns_av_R_equivalents 0.0796
_diffrn_reflns_av_sigmaI/netI 0.0572
_diffrn_reflns_limit_h_max 19
_diffrn_reflns_limit_h_min -19
_diffrn_reflns_limit_k_max 22
_diffrn_reflns_limit_k_min -22
_diffrn_reflns_limit_l_max 14
_diffrn_reflns_limit_l_min -14
_diffrn_reflns_number 14250
_diffrn_reflns_theta_full 27.48
_diffrn_reflns_theta_max 27.48
_diffrn_reflns_theta_min 3.01
_exptl_absorpt_coefficient_mu 0.229
_exptl_absorpt_correction_T_max 0.951
_exptl_absorpt_correction_T_min 0.928
_exptl_absorpt_correction_type empirical
_exptl_absorpt_process_details 'Bruker SADABS'
_exptl_crystal_colour colorless
_exptl_crystal_density_diffrn 1.542
_exptl_crystal_density_method 'not measured'
_exptl_crystal_description rodlike
_exptl_crystal_F_000 1328
_exptl_crystal_size_max 0.35
_exptl_crystal_size_mid 0.27
_exptl_crystal_size_min 0.22
_refine_diff_density_max 0.303
_refine_diff_density_min -0.393
_refine_diff_density_rms 0.057
_refine_ls_extinction_method none
_refine_ls_goodness_of_fit_ref 1.038
_refine_ls_hydrogen_treatment mixed
_refine_ls_matrix_type full
_refine_ls_number_parameters 199
_refine_ls_number_reflns 3180
_refine_ls_number_restraints 0
_refine_ls_restrained_S_all 1.038
_refine_ls_R_factor_all 0.1184
_refine_ls_R_factor_gt 0.0587
_refine_ls_shift/su_max 0.000
_refine_ls_shift/su_mean 0.000
_refine_ls_structure_factor_coef Fsqd
_refine_ls_weighting_details 'calc w=1/[\s^2^(Fo^2^)+(0.0792P)^2^+0.0000P] where P=(Fo^2^+2Fc^2^)/3'
_refine_ls_weighting_scheme calc
_refine_ls_wR_factor_gt 0.1412
_refine_ls_wR_factor_ref 0.1673
_reflns_number_gt 1801
_reflns_number_total 3184
_reflns_threshold_expression >2sigma(I)
_cod_data_source_file c4qi00125g2.cif
_cod_data_source_block 1
_cod_original_cell_volume 2776.2(10)
_cod_original_sg_symbol_H-M 'C 2/c'
_cod_database_code 4348288

loop_
_symmetry_equiv_pos_as_xyz
'x, y, z'
'-x, y, -z+1/2'
'x+1/2, y+1/2, z'
'-x+1/2, y+1/2, -z+1/2'
'-x, -y, -z'
'x, -y, z-1/2'
'-x+1/2, -y+1/2, -z'
'x+1/2, -y+1/2, z-1/2'

loop_
_atom_site_label
_atom_site_type_symbol
_atom_site_fract_x
_atom_site_fract_y
_atom_site_fract_z
_atom_site_U_iso_or_equiv
_atom_site_adp_type
_atom_site_occupancy
_atom_site_symmetry_multiplicity
_atom_site_calc_flag
_atom_site_refinement_flags
C1 C 0.1686(2) 0.45381(16) 0.8412(3) 0.0395(7) Uani 1 1 d .
H1 H 0.1913 0.4920 0.8950 0.047 Uiso 1 1 calc R
C2 C 0.1803(2) 0.37621(17) 0.8696(3) 0.0441(8) Uani 1 1 d .
H2 H 0.2117 0.3630 0.9434 0.053 Uiso 1 1 calc R
N1 N 0.14895(17) 0.32011(14) 0.7966(2) 0.0441(7) Uani 1 1 d .
H3 H 0.1573 0.2723 0.8169 0.053 Uiso 1 1 calc R
C3 C 0.1037(2) 0.33890(18) 0.6900(3) 0.0470(8) Uani 1 1 d .
H4 H 0.0811 0.2992 0.6390 0.056 Uiso 1 1 calc R
C4 C 0.0894(2) 0.41353(17) 0.6533(3) 0.0407(7) Uani 1 1 d .
H5 H 0.0584 0.4246 0.5783 0.049 Uiso 1 1 calc R
C5 C 0.12240(18) 0.47341(16) 0.7311(3) 0.0346(7) Uani 1 1 d .
C6 C 0.10480(18) 0.55349(16) 0.6946(2) 0.0336(7) Uani 1 1 d .
N2 N 0.05795(17) 0.57748(14) 0.5982(2) 0.0416(6) Uani 1 1 d .
N3 N 0.05777(17) 0.65838(14) 0.6042(2) 0.0434(7) Uani 1 1 d .
C7 C 0.10410(19) 0.67683(15) 0.7041(3) 0.0338(7) Uani 1 1 d .
O1 O 0.13588(12) 0.61305(11) 0.76833(16) 0.0371(5) Uani 1 1 d .
C8 C 0.11947(18) 0.75398(16) 0.7536(2) 0.0347(7) Uani 1 1 d .
C9 C 0.1482(2) 0.76710(18) 0.8749(3) 0.0453(8) Uani 1 1 d .
H6 H 0.1610 0.7258 0.9280 0.054 Uiso 1 1 calc R
C10 C 0.1576(2) 0.84263(19) 0.9157(3) 0.0505(8) Uani 1 1 d .
H7 H 0.1754 0.8515 0.9976 0.061 Uiso 1 1 calc R
N4 N 0.14194(18) 0.90311(14) 0.8420(3) 0.0501(7) Uani 1 1 d .
H8 H 0.1498 0.9496 0.8691 0.060 Uiso 1 1 calc R
C11 C 0.1139(2) 0.89024(18) 0.7256(3) 0.0475(8) Uani 1 1 d .
H9 H 0.1023 0.9327 0.6746 0.057 Uiso 1 1 calc R
C12 C 0.1014(2) 0.81722(16) 0.6771(3) 0.0411(8) Uani 1 1 d .
H10 H 0.0813 0.8103 0.5954 0.049 Uiso 1 1 calc R
P1 P 0.12932(6) 0.11171(5) 0.83938(7) 0.0413(3) Uani 1 1 d .
O2 O 0.04215(16) 0.12420(17) 0.9012(2) 0.0801(9) Uani 1 1 d .
H11 H -0.0015 0.1125 0.8541 0.120 Uiso 1 1 calc R
O3 O 0.19203(15) 0.18171(12) 0.8696(2) 0.0591(7) Uani 1 1 d .
O4 O 0.18508(18) 0.04522(13) 0.9028(2) 0.0706(8) Uani 1 1 d .
O5 O 0.11141(15) 0.09652(15) 0.70571(19) 0.0610(7) Uani 1 1 d .

loop_
_atom_site_aniso_label
_atom_site_aniso_U_11
_atom_site_aniso_U_22
_atom_site_aniso_U_33
_atom_site_aniso_U_23
_atom_site_aniso_U_13
_atom_site_aniso_U_12
C1 0.0446(17) 0.0311(17) 0.0420(17) -0.0021(13) -0.0028(14) -0.0016(14)
C2 0.0445(18) 0.0400(19) 0.0463(18) 0.0044(15) -0.0066(15) 0.0044(15)
N1 0.0526(16) 0.0257(14) 0.0532(16) 0.0019(12) -0.0014(13) 0.0053(12)
C3 0.056(2) 0.0305(17) 0.053(2) -0.0103(15) -0.0054(16) 0.0000(15)
C4 0.0464(19) 0.0345(16) 0.0396(16) -0.0038(14) -0.0073(14) 0.0039(14)
C5 0.0333(16) 0.0305(15) 0.0397(16) -0.0008(13) 0.0014(13) 0.0008(13)
C6 0.0354(16) 0.0253(15) 0.0397(16) -0.0039(12) 0.0000(13) -0.0001(13)
N2 0.0512(16) 0.0269(13) 0.0451(14) 0.0001(11) -0.0076(12) 0.0014(12)
N3 0.0538(17) 0.0308(14) 0.0440(15) 0.0019(11) -0.0075(13) 0.0013(12)
C7 0.0355(16) 0.0274(16) 0.0386(16) 0.0054(12) 0.0028(13) 0.0028(12)
O1 0.0413(12) 0.0292(11) 0.0397(11) -0.0008(9) -0.0039(9) 0.0005(9)
C8 0.0347(16) 0.0294(16) 0.0401(16) 0.0017(13) 0.0036(13) -0.0019(13)
C9 0.057(2) 0.0353(17) 0.0428(17) 0.0015(14) -0.0036(15) -0.0030(16)
C10 0.064(2) 0.0404(19) 0.0461(19) -0.0033(16) -0.0037(16) -0.0031(18)
N4 0.0613(18) 0.0261(15) 0.0623(18) -0.0096(13) 0.0019(15) -0.0055(13)
C11 0.053(2) 0.0324(17) 0.057(2) 0.0066(15) 0.0017(16) -0.0007(16)
C12 0.0508(19) 0.0315(17) 0.0407(17) 0.0022(13) 0.0022(14) -0.0020(14)
P1 0.0431(5) 0.0375(5) 0.0417(5) -0.0035(4) -0.0089(4) 0.0003(4)
O2 0.0478(15) 0.142(3) 0.0500(14) -0.0327(15) -0.0016(11) -0.0158(16)
O3 0.0536(14) 0.0336(13) 0.0857(17) 0.0053(11) -0.0230(12) -0.0052(11)
O4 0.0899(19) 0.0348(13) 0.0793(17) 0.0025(11) -0.0467(14) -0.0008(13)
O5 0.0517(14) 0.090(2) 0.0400(13) -0.0048(12) -0.0034(11) 0.0105(13)

loop_
_atom_type_symbol
_atom_type_description
_atom_type_scat_dispersion_real
_atom_type_scat_dispersion_imag
_atom_type_scat_source
C C 0.0033 0.0016 'International Tables Vol C Tables 4.2.6.8 and 6.1.1.4'
H H 0.0000 0.0000 'International Tables Vol C Tables 4.2.6.8 and 6.1.1.4'
N N 0.0061 0.0033 'International Tables Vol C Tables 4.2.6.8 and 6.1.1.4'
O O 0.0106 0.0060 'International Tables Vol C Tables 4.2.6.8 and 6.1.1.4'
P P 0.1023 0.0942 'International Tables Vol C Tables 4.2.6.8 and 6.1.1.4'

loop_
_geom_angle_atom_site_label_1
_geom_angle_atom_site_label_2
_geom_angle_atom_site_label_3
_geom_angle
C2 C1 C5 118.6(3)
C2 C1 H1 120.7
C5 C1 H1 120.7
N1 C2 C1 122.8(3)
N1 C2 H2 118.6
C1 C2 H2 118.6
C2 N1 C3 118.8(3)
C2 N1 H3 120.6
C3 N1 H3 120.6
N1 C3 C4 122.9(3)
N1 C3 H4 118.6
C4 C3 H4 118.6
C3 C4 C5 118.5(3)
C3 C4 H5 120.7
C5 C4 H5 120.7
C1 C5 C4 118.5(3)
C1 C5 C6 122.6(3)
C4 C5 C6 119.0(3)
N2 C6 O1 112.4(2)
N2 C6 C5 127.2(3)
O1 C6 C5 120.4(2)
C6 N2 N3 106.6(2)
C7 N3 N2 106.5(2)
N3 C7 O1 112.2(2)
N3 C7 C8 127.2(3)
O1 C7 C8 120.5(2)
C6 O1 C7 102.3(2)
C9 C8 C12 118.9(3)
C9 C8 C7 122.6(3)
C12 C8 C7 118.5(3)
C10 C9 C8 118.8(3)
C10 C9 H6 120.6
C8 C9 H6 120.6
N4 C10 C9 122.4(3)
N4 C10 H7 118.8
C9 C10 H7 118.8
C10 N4 C11 118.7(3)
C10 N4 H8 120.7
C11 N4 H8 120.7
N4 C11 C12 123.2(3)
N4 C11 H9 118.4
C12 C11 H9 118.4
C11 C12 C8 118.1(3)
C11 C12 H10 121.0
C8 C12 H10 121.0
O5 P1 O2 111.84(13)
O5 P1 O3 114.08(15)
O2 P1 O3 107.86(15)
O5 P1 O4 111.15(14)
O2 P1 O4 110.12(16)
O3 P1 O4 101.25(12)
P1 O2 H11 109.5

loop_
_geom_bond_atom_site_label_1
_geom_bond_atom_site_label_2
_geom_bond_distance
C1 C2 1.382(4)
C1 C5 1.384(4)
C1 H1 0.9300
C2 N1 1.318(4)
C2 H2 0.9300
N1 C3 1.342(4)
N1 H3 0.8600
C3 C4 1.360(4)
C3 H4 0.9300
C4 C5 1.404(4)
C4 H5 0.9300
C5 C6 1.456(4)
C6 N2 1.287(3)
C6 O1 1.365(3)
N2 N3 1.397(3)
N3 C7 1.287(3)
C7 O1 1.370(3)
C7 C8 1.449(4)
C8 C9 1.384(4)
C8 C12 1.390(4)
C9 C10 1.381(4)
C9 H6 0.9300
C10 N4 1.329(4)
C10 H7 0.9300
N4 C11 1.331(4)
N4 H8 0.8600
C11 C12 1.374(4)
C11 H9 0.9300
C12 H10 0.9300
P1 O5 1.493(2)
P1 O2 1.510(3)
P1 O3 1.541(2)
P1 O4 1.545(2)
O2 H11 0.8200
